data_4077680
loop_
_publ_author_name
'Shafiq, Faisal'
'Szalda, David J.'
'Creutz, Carol'
'Bullock, R. Morris'

_publ_section_title
;
 Water-Soluble Tungsten Hydrides:&#x00A0; Synthesis, Structures, and
 Reactions of (C5H4CO2H)(CO)3WH and Related Complexes
;
_journal_issue 5
_journal_name_full Organometallics
_journal_page_first 824
_journal_paper_doi 10.1021/om990778x
_journal_volume 19
_journal_year 2000
_chemical_formula_moiety '(C13 H18 O2 N3 P1 W)'
_chemical_formula_sum 'C13 H18 N3 O2 P W'
_chemical_formula_weight 463.12
_chemical_name_systematic
;
  ?
;
_space_group_IT_number 14
_symmetry_cell_setting monoclinic
_symmetry_space_group_name_Hall '-P 2yn'
_symmetry_space_group_name_H-M 'P 1 21/n 1'
_atom_sites_solution_hydrogens geom
_atom_sites_solution_primary Patterson
_atom_sites_solution_secondary difmap
_audit_creation_method SHELXL-97
_cell_angle_alpha 90.00
_cell_angle_beta 106.76(3)
_cell_angle_gamma 90.00
_cell_formula_units_Z 4
_cell_length_a 11.920(3)
_cell_length_b 6.642(2)
_cell_length_c 18.845(4)
_cell_measurement_reflns_used 25
_cell_measurement_temperature 296(2)
_cell_measurement_theta_max 22.9
_cell_measurement_theta_min 16.4
_cell_volume 1428.6(7)
_computing_cell_refinement 'CAD-4 (Enraf-Nonius, 1977)'
_computing_data_collection 'CAD-4 (Enraf-Nonius, 1977)'
_computing_data_reduction 'XCAD4VAX (Sheldrick, 1993)'
_computing_molecular_graphics 'ORTEPIII (Burnett & Johnson, 1996)'
_computing_structure_refinement 'SHELXL-97 (Sheldrick, 1997)'
_computing_structure_solution 'SHELXS-97 (Sheldrick, 1990)'
_diffrn_ambient_temperature 296(2)
_diffrn_measured_fraction_theta_full 0.996
_diffrn_measured_fraction_theta_max 0.996
_diffrn_measurement_device_type 'Enraf-Noius CAD$'
_diffrn_measurement_method \q/2\q
_diffrn_radiation_monochromator graphite
_diffrn_radiation_source 'fine-focus sealed tube'
_diffrn_radiation_type MoK\a
_diffrn_radiation_wavelength 0.71073
_diffrn_reflns_av_R_equivalents 0.0000
_diffrn_reflns_av_sigmaI/netI 0.0313
_diffrn_reflns_limit_h_max 16
_diffrn_reflns_limit_h_min -16
_diffrn_reflns_limit_k_max 9
_diffrn_reflns_limit_k_min 0
_diffrn_reflns_limit_l_max 26
_diffrn_reflns_limit_l_min 0
_diffrn_reflns_number 4143
_diffrn_reflns_theta_full 29.98
_diffrn_reflns_theta_max 29.98
_diffrn_reflns_theta_min 2.26
_diffrn_standards_decay_% >1
_diffrn_standards_interval_time 60
_diffrn_standards_number 3
_exptl_absorpt_coefficient_mu 8.202
_exptl_absorpt_correction_T_max 1.292
_exptl_absorpt_correction_T_min .514
_exptl_absorpt_correction_type empirical
_exptl_absorpt_process_details
;
Parkin, S., Moezzi, B., and Hope, H.,  J. Appl. Cryst., 1995, 28, 53-56.
;
_exptl_crystal_colour yellow
_exptl_crystal_density_diffrn 2.153
_exptl_crystal_density_method 'not measured'
_exptl_crystal_description prism
_exptl_crystal_F_000 888
_exptl_crystal_size_max .47
_exptl_crystal_size_mid .38
_exptl_crystal_size_min .20
_refine_diff_density_max 2.436
_refine_diff_density_min -2.619
_refine_diff_density_rms 0.320
_refine_ls_extinction_method none
_refine_ls_goodness_of_fit_ref 1.329
_refine_ls_hydrogen_treatment mixed
_refine_ls_matrix_type full
_refine_ls_number_parameters 182
_refine_ls_number_reflns 4143
_refine_ls_number_restraints 0
_refine_ls_restrained_S_all 1.329
_refine_ls_R_factor_all 0.0810
_refine_ls_R_factor_gt 0.0580
_refine_ls_shift/su_max 0.001
_refine_ls_shift/su_mean 0.000
_refine_ls_structure_factor_coef Fsqd
_refine_ls_weighting_details 'calc w=1/[\s^2^(Fo^2^)+(0.0343P)^2^+46.1207P] where P=(Fo^2^+2Fc^2^)/3'
_refine_ls_weighting_scheme calc
_refine_ls_wR_factor_gt 0.1603
_refine_ls_wR_factor_ref 0.1663
_reflns_number_gt 3332
_reflns_number_total 4143
_reflns_threshold_expression >2sigma(I)
_cod_data_source_file om990778x.cif
_cod_data_source_block mxabs
_cod_depositor_comments
;
The following automatic conversions were performed:

'_symmetry_cell_setting' value 'Monoclinic' changed to 'monoclinic'
according to /home/saulius/struct/CIF-dictionaries/cif_core.dic
dictionary named 'cif_core.dic' version 2.4.2 from 2011-04-26.

Automatic conversion script
Id: cif_fix_values 1715 2011-07-08 13:25:40Z adriana 
;
_cod_original_cell_volume 1428.6(5)
_cod_original_sg_symbol_H-M P21/n
_cod_database_code 4077680

loop_
_symmetry_equiv_pos_as_xyz
'x, y, z'
'-x+1/2, y+1/2, -z+1/2'
'-x, -y, -z'
'x-1/2, -y-1/2, z-1/2'

loop_
_atom_site_label
_atom_site_type_symbol
_atom_site_fract_x
_atom_site_fract_y
_atom_site_fract_z
_atom_site_U_iso_or_equiv
_atom_site_adp_type
_atom_site_occupancy
_atom_site_symmetry_multiplicity
_atom_site_calc_flag
_atom_site_refinement_flags
W1 W 0.82011(4) 0.64033(7) 0.11336(3) 0.02360(14) Uani 1 1 d .
H1 H 0.8646 0.8549 0.1573 0.050(12) Uiso 1 1 d .
C1 C 0.6882(12) 0.8241(18) 0.0931(8) 0.033(3) Uani 1 1 d .
O1 O 0.6068(9) 0.9306(18) 0.0819(7) 0.047(3) Uani 1 1 d .
C2 C 0.9358(11) 0.792(2) 0.0840(7) 0.034(3) Uani 1 1 d .
O2 O 1.0136(10) 0.879(2) 0.0685(8) 0.064(4) Uani 1 1 d .
C3 C 0.8930(13) 0.511(2) 0.2341(8) 0.041(3) Uani 1 1 d .
H3 H 0.9270 0.5943 0.2743 0.050(12) Uiso 1 1 calc R
C4 C 0.7744(13) 0.462(2) 0.2079(8) 0.040(3) Uani 1 1 d .
H4 H 0.7163 0.5066 0.2281 0.050(12) Uiso 1 1 calc R
C5 C 0.7565(14) 0.335(2) 0.1466(8) 0.043(4) Uani 1 1 d .
H5 H 0.6854 0.2810 0.1187 0.050(12) Uiso 1 1 calc R
C6 C 0.8690(17) 0.303(2) 0.1352(9) 0.050(4) Uani 1 1 d .
H6 H 0.8838 0.2230 0.0985 0.050(12) Uiso 1 1 calc R
C7 C 0.9531(13) 0.413(3) 0.1888(9) 0.045(4) Uani 1 1 d .
H7 H 1.0329 0.4200 0.1936 0.050(12) Uiso 1 1 calc R
P1 P 0.7400(3) 0.5788(5) -0.01804(17) 0.0243(6) Uani 1 1 d .
C14 C 0.8254(11) 0.644(3) -0.0822(7) 0.041(3) Uani 1 1 d .
H141 H 0.8411 0.7875 -0.0794 0.050(12) Uiso 1 1 calc R
H142 H 0.9000 0.5742 -0.0671 0.050(12) Uiso 1 1 calc R
N4 N 0.7620(11) 0.588(3) -0.1609(6) 0.046(3) Uani 1 1 d .
C45 C 0.7340(14) 0.376(3) -0.1688(8) 0.057(5) Uani 1 1 d .
H451 H 0.8061 0.3010 -0.1496 0.050(12) Uiso 1 1 calc R
H452 H 0.7045 0.3464 -0.2213 0.050(12) Uiso 1 1 calc R
N5 N 0.6491(12) 0.302(2) -0.1328(7) 0.047(3) Uani 1 1 d .
C35 C 0.5439(12) 0.427(3) -0.1585(8) 0.043(3) Uani 1 1 d .
H351 H 0.5084 0.4014 -0.2109 0.050(12) Uiso 1 1 calc R
H352 H 0.4882 0.3855 -0.1326 0.050(12) Uiso 1 1 calc R
N3 N 0.5637(9) 0.641(2) -0.1480(6) 0.037(3) Uani 1 1 d .
C13 C 0.6018(11) 0.698(2) -0.0699(7) 0.034(3) Uani 1 1 d .
H131 H 0.5412 0.6619 -0.0472 0.050(12) Uiso 1 1 calc R
H132 H 0.6113 0.8434 -0.0664 0.050(12) Uiso 1 1 calc R
C34 C 0.6486(14) 0.707(3) -0.1858(8) 0.046(4) Uani 1 1 d .
H341 H 0.6654 0.8490 -0.1757 0.050(12) Uiso 1 1 calc R
H342 H 0.6148 0.6914 -0.2388 0.050(12) Uiso 1 1 calc R
C15 C 0.7007(14) 0.320(2) -0.0512(8) 0.037(3) Uani 1 1 d .
H231 H 0.7705 0.2371 -0.0362 0.050(12) Uiso 1 1 calc R
H232 H 0.6451 0.2674 -0.0272 0.050(12) Uiso 1 1 calc R

loop_
_atom_site_aniso_label
_atom_site_aniso_U_11
_atom_site_aniso_U_22
_atom_site_aniso_U_33
_atom_site_aniso_U_23
_atom_site_aniso_U_13
_atom_site_aniso_U_12
W1 0.0238(2) 0.0235(2) 0.0234(2) 0.0005(2) 0.00672(15) -0.0019(2)
C1 0.036(6) 0.021(6) 0.049(8) -0.010(5) 0.025(6) -0.005(5)
O1 0.034(5) 0.051(6) 0.060(7) 0.000(6) 0.019(5) 0.013(5)
C2 0.026(6) 0.038(7) 0.033(6) 0.010(5) 0.000(5) 0.002(5)
O2 0.041(6) 0.067(9) 0.086(9) 0.023(7) 0.022(6) -0.019(6)
C3 0.044(8) 0.038(7) 0.037(7) 0.001(6) 0.004(6) -0.013(6)
C4 0.035(7) 0.055(9) 0.032(7) 0.014(6) 0.013(6) -0.006(6)
C5 0.050(8) 0.036(8) 0.039(7) 0.005(6) 0.006(6) -0.022(7)
C6 0.079(12) 0.031(7) 0.042(8) 0.011(6) 0.020(8) 0.022(8)
C7 0.033(7) 0.048(9) 0.051(9) 0.025(7) 0.007(6) 0.010(6)
P1 0.0214(13) 0.0278(14) 0.0238(13) -0.0003(11) 0.0066(11) 0.0006(11)
C14 0.024(6) 0.070(10) 0.031(6) 0.003(7) 0.011(5) -0.008(7)
N4 0.037(6) 0.080(10) 0.024(5) -0.002(6) 0.014(5) -0.008(7)
C45 0.043(8) 0.102(16) 0.029(7) -0.014(9) 0.016(6) 0.023(10)
N5 0.053(8) 0.043(7) 0.042(7) -0.011(6) 0.010(6) 0.001(6)
C35 0.031(7) 0.065(10) 0.028(6) -0.005(7) 0.001(5) -0.006(7)
N3 0.022(5) 0.054(7) 0.033(5) 0.001(6) 0.003(4) -0.001(5)
C13 0.023(6) 0.043(7) 0.034(6) -0.002(5) 0.005(5) 0.009(5)
C34 0.047(8) 0.063(10) 0.027(6) 0.007(7) 0.009(6) -0.002(8)
C15 0.046(8) 0.028(7) 0.036(7) 0.000(5) 0.009(6) 0.002(5)

loop_
_atom_type_symbol
_atom_type_description
_atom_type_scat_dispersion_real
_atom_type_scat_dispersion_imag
_atom_type_scat_source
C C 0.0033 0.0016 'International Tables Vol C Tables 4.2.6.8 and 6.1.1.4'
H H 0.0000 0.0000 'International Tables Vol C Tables 4.2.6.8 and 6.1.1.4'
N N 0.0061 0.0033 'International Tables Vol C Tables 4.2.6.8 and 6.1.1.4'
O O 0.0106 0.0060 'International Tables Vol C Tables 4.2.6.8 and 6.1.1.4'
P P 0.1023 0.0942 'International Tables Vol C Tables 4.2.6.8 and 6.1.1.4'
W W -0.8490 6.8722 'International Tables Vol C Tables 4.2.6.8 and 6.1.1.4'

loop_
_geom_angle_atom_site_label_1
_geom_angle_atom_site_label_2
_geom_angle_atom_site_label_3
_geom_angle
_geom_angle_publ_flag
C2 W1 C1 102.8(5) y
C2 W1 C5 149.3(6) ?
C1 W1 C5 107.1(6) ?
C2 W1 C6 113.3(6) ?
C1 W1 C6 142.2(6) ?
C5 W1 C6 36.0(6) ?
C2 W1 C4 146.7(5) ?
C1 W1 C4 96.6(6) ?
C5 W1 C4 35.0(5) ?
C6 W1 C4 58.4(6) ?
C2 W1 C7 95.6(5) ?
C1 W1 C7 153.1(6) ?
C5 W1 C7 59.3(6) ?
C6 W1 C7 35.0(6) ?
C4 W1 C7 58.4(5) ?
C2 W1 C3 112.1(5) ?
C1 W1 C3 118.2(6) ?
C5 W1 C3 58.5(5) ?
C6 W1 C3 58.2(6) ?
C4 W1 C3 34.7(5) ?
C7 W1 C3 35.3(6) ?
C2 W1 P1 84.1(4) y
C1 W1 P1 81.1(4) y
C5 W1 P1 93.8(4) ?
C6 W1 P1 91.4(4) ?
C4 W1 P1 125.9(4) ?
C7 W1 P1 120.6(5) ?
C3 W1 P1 148.9(4) ?
O1 C1 W1 177.9(12) y
O2 C2 W1 175.7(12) y
C4 C3 C7 108.3(14) ?
C4 C3 W1 71.9(8) ?
C7 C3 W1 72.3(8) ?
C5 C4 C3 109.4(14) ?
C5 C4 W1 71.9(8) ?
C3 C4 W1 73.4(8) ?
C4 C5 C6 106.6(13) ?
C4 C5 W1 73.1(8) ?
C6 C5 W1 72.2(8) ?
C7 C6 C5 108.8(14) ?
C7 C6 W1 73.6(9) ?
C5 C6 W1 71.8(8) ?
C6 C7 C3 106.9(14) ?
C6 C7 W1 71.4(8) ?
C3 C7 W1 72.5(8) ?
C13 P1 C15 97.0(7) ?
C13 P1 C14 97.5(7) ?
C15 P1 C14 97.5(8) ?
C13 P1 W1 120.1(4) ?
C15 P1 W1 119.5(5) ?
C14 P1 W1 120.1(4) ?
N4 C14 P1 111.9(9) ?
C45 N4 C14 112.2(13) ?
C45 N4 C34 108.5(13) ?
C14 N4 C34 109.1(12) ?
N4 C45 N5 116.9(13) ?
C45 N5 C35 107.2(13) ?
C45 N5 C15 108.5(12) ?
C35 N5 C15 110.8(12) ?
N3 C35 N5 115.0(12) ?
C35 N3 C13 112.7(12) ?
C35 N3 C34 109.7(13) ?
C13 N3 C34 110.7(11) ?
N3 C13 P1 113.2(9) ?
N3 C34 N4 111.8(12) ?
N5 C15 P1 114.6(10) ?

loop_
_geom_bond_atom_site_label_1
_geom_bond_atom_site_label_2
_geom_bond_distance
_geom_bond_publ_flag
W1 C2 1.915(14) y
W1 C1 1.939(13) y
W1 C5 2.316(14) ?
W1 C6 2.321(15) ?
W1 C4 2.332(13) ?
W1 C7 2.349(14) ?
W1 C3 2.351(15) ?
W1 P1 2.418(3) y
C1 O1 1.170(16) y
C2 O2 1.198(17) y
C3 C4 1.40(2) ?
C3 C7 1.42(2) ?
C4 C5 1.40(2) ?
C5 C6 1.43(2) ?
C6 C7 1.40(2) ?
P1 C13 1.836(12) ?
P1 C15 1.842(14) ?
P1 C14 1.843(13) ?
C14 N4 1.504(18) ?
N4 C45 1.45(3) ?
N4 C34 1.52(2) ?
C45 N5 1.46(2) ?
N5 C35 1.47(2) ?
N5 C15 1.487(19) ?
C35 N3 1.45(2) ?
N3 C13 1.460(17) ?
N3 C34 1.464(18) ?
